data_7241933
loop_
_publ_author_name
'Liu, Yanshan'
'Liao, Yunhui'
'Ye, Ziwei'
'Chen, Lina'
'He, Yun'
'Huang, Yifan'
'Lai, Yingyu'
'Chen, Junguo'
'Zhu, Qiuhua'

_publ_section_title
;
 Self-reversible mechanofluorochromism of AIE-active C6-unsubstituted
 tetrahydropyrimidine derivatives
;
_journal_issue 1
_journal_name_full 'RSC Advances'
_journal_page_first 15
_journal_page_last 22
_journal_paper_doi 10.1039/D0RA09209F
_journal_volume 11
_journal_year 2021
_chemical_formula_moiety 'C29 H21 F9 N2 O4'
_chemical_formula_sum 'C29 H21 F9 N2 O4'
_chemical_formula_weight 632.48
_space_group_crystal_system monoclinic
_space_group_IT_number 14
_space_group_name_Hall '-P 2yn'
_space_group_name_H-M_alt 'P 1 21/n 1'
_atom_sites_solution_hydrogens geom
_atom_sites_solution_primary dual
_audit_creation_date 2020-01-03
_audit_creation_method
;
Olex2 1.2
(compiled 2018.05.29 svn.r3508 for OlexSys, GUI svn.r5506)
;
_audit_update_record
;
2020-07-30 deposited with the CCDC.	2020-12-04 downloaded from the CCDC.
;
_cell_angle_alpha 90
_cell_angle_beta 105.852(2)
_cell_angle_gamma 90
_cell_formula_units_Z 4
_cell_length_a 14.2291(17)
_cell_length_b 11.4539(14)
_cell_length_c 17.931(2)
_cell_measurement_reflns_used 4929
_cell_measurement_temperature 187.49
_cell_measurement_theta_max 26.903
_cell_measurement_theta_min 2.318
_cell_volume 2811.2(6)
_computing_cell_refinement 'SAINT v8.34A (Bruker, 2013)'
_computing_data_reduction 'SAINT v8.34A (Bruker, 2013)'
_computing_molecular_graphics 'Olex2 (Dolomanov et al., 2009)'
_computing_publication_material 'Olex2 (Dolomanov et al., 2009)'
_computing_structure_refinement 'ShelXL (Sheldrick, 2015)'
_computing_structure_solution 'ShelXT (Sheldrick, 2015)'
_diffrn_ambient_temperature 187.49
_diffrn_measured_fraction_theta_full 0.998
_diffrn_measured_fraction_theta_max 0.985
_diffrn_measurement_device_type 'Bruker D8 Venture'
_diffrn_radiation_type MoK\a
_diffrn_radiation_wavelength 0.71073
_diffrn_reflns_av_R_equivalents 0.0262
_diffrn_reflns_av_unetI/netI 0.0321
_diffrn_reflns_Laue_measured_fraction_full 0.998
_diffrn_reflns_Laue_measured_fraction_max 0.985
_diffrn_reflns_limit_h_max 18
_diffrn_reflns_limit_h_min -13
_diffrn_reflns_limit_k_max 14
_diffrn_reflns_limit_k_min -14
_diffrn_reflns_limit_l_max 23
_diffrn_reflns_limit_l_min -23
_diffrn_reflns_number 16551
_diffrn_reflns_point_group_measured_fraction_full 0.998
_diffrn_reflns_point_group_measured_fraction_max 0.985
_diffrn_reflns_theta_full 25.242
_diffrn_reflns_theta_max 27.471
_diffrn_reflns_theta_min 2.781
_exptl_absorpt_coefficient_mu 0.139
_exptl_absorpt_correction_T_max 0.7456
_exptl_absorpt_correction_T_min 0.6871
_exptl_absorpt_correction_type multi-scan
_exptl_absorpt_process_details
'SADABS-2014/5 (Bruker,2014/5) was used for absorption correction. wR2(int) was 0.1142 before and 0.0387 after correction. The Ratio of minimum to maximum transmission is 0.9215. The \l/2 correction factor is 0.00150.'
_exptl_crystal_colour colourless
_exptl_crystal_colour_primary colourless
_exptl_crystal_density_diffrn 1.494
_exptl_crystal_description block
_exptl_crystal_F_000 1288
_refine_diff_density_max 0.180
_refine_diff_density_min -0.155
_refine_diff_density_rms 0.033
_refine_ls_extinction_coef 0.0067(6)
_refine_ls_extinction_expression Fc^*^=kFc[1+0.001xFc^2^\l^3^/sin(2\q)]^-1/4^
_refine_ls_extinction_method 'SHELXL-2018/3 (Sheldrick 2018)'
_refine_ls_goodness_of_fit_ref 1.003
_refine_ls_hydrogen_treatment constr
_refine_ls_matrix_type full
_refine_ls_number_parameters 484
_refine_ls_number_reflns 6350
_refine_ls_number_restraints 108
_refine_ls_restrained_S_all 1.012
_refine_ls_R_factor_all 0.0731
_refine_ls_R_factor_gt 0.0400
_refine_ls_shift/su_max 0.000
_refine_ls_shift/su_mean 0.000
_refine_ls_structure_factor_coef Fsqd
_refine_ls_weighting_details 'w=1/[\s^2^(Fo^2^)+(0.0480P)^2^+0.5065P] where P=(Fo^2^+2Fc^2^)/3'
_refine_ls_weighting_scheme calc
_refine_ls_wR_factor_gt 0.0945
_refine_ls_wR_factor_ref 0.1120
_reflns_Friedel_coverage 0.000
_reflns_number_gt 4133
_reflns_number_total 6350
_reflns_threshold_expression 'I > 2\s(I)'
_cod_data_source_file d0ra09209f2.cif
_cod_data_source_block 191230lyh_0m
_cod_database_code 7241933
_shelx_shelxl_version_number 2018/3
_shelx_space_group_comment
;
The symmetry employed for this shelxl refinement is uniquely defined
by the following loop, which should always be used as a source of
symmetry information in preference to the above space-group names.
They are only intended as comments.
;
_olex2_refinement_description
;
1. Fixed Uiso
 At 1.2 times of:
  All C(H) groups, All C(H,H) groups
 At 1.5 times of:
  All C(H,H,H) groups
2. Rigid body (RIGU) restrains
 F1, F1A, F2, F2A, F3, F3A, F4, F4A, F5, F5A, F6, F6A, F7, F7A, F8, F8A, F9,
 F9A, C1, C16, C23
 with sigma for 1-2 distances of 0.004 and sigma for 1-3 distances of 0.004
3. Others
 Sof(F7A)=Sof(F8A)=Sof(F9A)=1-FVAR(1)
 Sof(F7)=Sof(F8)=Sof(F9)=FVAR(1)
 Sof(F4A)=Sof(F5A)=Sof(F6A)=1-FVAR(2)
 Sof(F4)=Sof(F5)=Sof(F6)=FVAR(2)
 Sof(F1A)=Sof(F2A)=Sof(F3A)=1-FVAR(3)
 Sof(F1)=Sof(F2)=Sof(F3)=FVAR(3)
4.a Ternary CH refined with riding coordinates:
 C5(H5)
4.b Secondary CH2 refined with riding coordinates:
 C6(H6A,H6B)
4.c Aromatic/amide H refined with riding coordinates:
 C3(H3), C14(H14), C17(H17), C18(H18), C19(H19), C21(H21), C24(H24), C25(H25),
 C26(H26), C27(H27), C28(H28), C29(H29)
4.d Idealised Me refined as rotating group:
 C9(H9A,H9B,H9C), C12(H12A,H12B,H12C)
;
_olex2_submission_special_instructions 'No special instructions were received'

loop_
_space_group_symop_operation_xyz
'x, y, z'
'-x+1/2, y+1/2, -z+1/2'
'-x, -y, -z'
'x-1/2, -y-1/2, z-1/2'

loop_
_atom_site_label
_atom_site_type_symbol
_atom_site_fract_x
_atom_site_fract_y
_atom_site_fract_z
_atom_site_U_iso_or_equiv
_atom_site_adp_type
_atom_site_occupancy
_atom_site_site_symmetry_order
_atom_site_calc_flag
_atom_site_refinement_flags_posn
_atom_site_refinement_flags_adp
_atom_site_refinement_flags_occupancy
_atom_site_disorder_assembly
_atom_site_disorder_group
F1 F 0.4464(6) 0.6139(11) 0.0108(6) 0.093(2) Uani 0.50(2) 1 d . U P A 1
F1A F 0.4291(9) 0.6299(10) -0.0036(8) 0.101(3) Uani 0.50(2) 1 d . U P A 2
F2 F 0.3754(7) 0.4603(8) -0.0268(6) 0.096(2) Uani 0.50(2) 1 d . U P A 1
F2A F 0.3494(12) 0.4851(13) -0.0511(10) 0.130(4) Uani 0.50(2) 1 d . U P A 2
F3 F 0.2948(8) 0.596(2) -0.0875(3) 0.135(5) Uani 0.50(2) 1 d . U P A 1
F3A F 0.3180(6) 0.6677(11) -0.0691(7) 0.107(3) Uani 0.50(2) 1 d . U P A 2
F4 F 0.6982(6) 0.6015(5) 0.2387(5) 0.118(2) Uani 0.591(12) 1 d . U P B 1
F4A F 0.6325(9) 0.6729(19) 0.1791(9) 0.204(8) Uani 0.409(12) 1 d . U P B 2
F5 F 0.6317(7) 0.7330(9) 0.1646(4) 0.154(3) Uani 0.591(12) 1 d . U P B 1
F5A F 0.7082(11) 0.8207(9) 0.2222(8) 0.169(5) Uani 0.409(12) 1 d . U P B 2
F6 F 0.7506(5) 0.7745(11) 0.2583(6) 0.180(5) Uani 0.591(12) 1 d . U P B 1
F6A F 0.7473(7) 0.6706(15) 0.2813(7) 0.146(5) Uani 0.409(12) 1 d . U P B 2
F7 F 0.2643(3) 0.5000(7) 0.5973(2) 0.128(3) Uani 0.602(7) 1 d . U P C 1
F7A F 0.2549(6) 0.5670(10) 0.5827(5) 0.133(5) Uani 0.398(7) 1 d . U P C 2
F8 F 0.1135(3) 0.4786(6) 0.5634(3) 0.116(2) Uani 0.602(7) 1 d . U P C 1
F8A F 0.1894(8) 0.4116(5) 0.5883(3) 0.134(3) Uani 0.398(7) 1 d . U P C 2
F9 F 0.1780(5) 0.6361(3) 0.54408(18) 0.1086(16) Uani 0.602(7) 1 d . U P C 1
F9A F 0.1028(5) 0.5531(11) 0.5392(4) 0.145(5) Uani 0.398(7) 1 d . U P C 2
O1 O 0.50505(8) 0.18239(10) 0.31271(7) 0.0547(3) Uani 1 1 d . . . . .
O2 O 0.59087(9) 0.27448(10) 0.42022(8) 0.0603(3) Uani 1 1 d . . . . .
O3 O 0.47507(8) 0.30722(10) 0.17569(7) 0.0503(3) Uani 1 1 d . . . . .
O4 O 0.31889(9) 0.26752(10) 0.17111(7) 0.0560(3) Uani 1 1 d . . . . .
N1 N 0.34612(8) 0.49851(10) 0.25124(7) 0.0363(3) Uani 1 1 d . . . . .
N2 N 0.43070(8) 0.58008(10) 0.37550(7) 0.0359(3) Uani 1 1 d . . . . .
C1 C 0.35063(15) 0.5769(2) -0.01755(12) 0.0665(5) Uani 1 1 d . U . . .
C2 C 0.29920(11) 0.58226(15) 0.04454(9) 0.0454(4) Uani 1 1 d . . . . .
C3 C 0.34719(11) 0.54158(14) 0.11806(9) 0.0408(4) Uani 1 1 d . . . . .
H3 H 0.412247 0.513267 0.128511 0.049 Uiso 1 1 calc R . . . .
C4 C 0.29968(10) 0.54244(13) 0.17636(8) 0.0362(3) Uani 1 1 d . . . . .
C5 C 0.33502(10) 0.55881(12) 0.32140(8) 0.0349(3) Uani 1 1 d . . . . .
H5 H 0.304123 0.636412 0.304882 0.042 Uiso 1 1 calc R . . . .
C6 C 0.48315(11) 0.47032(13) 0.39969(8) 0.0386(3) Uani 1 1 d . . . . .
H6A H 0.459687 0.435243 0.441774 0.046 Uiso 1 1 calc R . . . .
H6B H 0.553591 0.487552 0.420955 0.046 Uiso 1 1 calc R . . . .
C7 C 0.47070(10) 0.38261(12) 0.33497(9) 0.0374(3) Uani 1 1 d . . . . .
C8 C 0.52221(11) 0.27021(14) 0.35176(10) 0.0415(4) Uani 1 1 d . . . . .
C9 C 0.64789(16) 0.16942(18) 0.44267(14) 0.0839(7) Uani 1 1 d . . . . .
H9A H 0.676958 0.146453 0.401223 0.126 Uiso 1 1 calc GR . . . .
H9B H 0.605520 0.106577 0.451637 0.126 Uiso 1 1 calc GR . . . .
H9C H 0.699856 0.183997 0.490358 0.126 Uiso 1 1 calc GR . . . .
C10 C 0.40825(10) 0.40341(12) 0.26423(9) 0.0357(3) Uani 1 1 d . . . . .
C11 C 0.39497(11) 0.31726(13) 0.19849(9) 0.0396(4) Uani 1 1 d . . . . .
C12 C 0.47622(18) 0.21333(19) 0.12184(14) 0.0821(7) Uani 1 1 d . . . . .
H12A H 0.427879 0.229185 0.072335 0.123 Uiso 1 1 calc GR . . . .
H12B H 0.460216 0.139560 0.143208 0.123 Uiso 1 1 calc GR . . . .
H12C H 0.541343 0.207730 0.113528 0.123 Uiso 1 1 calc GR . . . .
C13 C 0.48336(11) 0.67129(13) 0.34927(8) 0.0388(3) Uani 1 1 d . . . . .
C14 C 0.55365(11) 0.64983(16) 0.31050(9) 0.0473(4) Uani 1 1 d . . . . .
H14 H 0.569588 0.571809 0.300708 0.057 Uiso 1 1 calc R . . . .
C15 C 0.60075(13) 0.74261(18) 0.28597(10) 0.0590(5) Uani 1 1 d . . . . .
C16 C 0.6717(2) 0.7175(3) 0.23944(17) 0.0911(8) Uani 1 1 d . U . . .
C17 C 0.57870(15) 0.85620(19) 0.29982(12) 0.0688(6) Uani 1 1 d . . . . .
H17 H 0.611583 0.919164 0.283302 0.083 Uiso 1 1 calc R . . . .
C18 C 0.50843(15) 0.87760(16) 0.33791(12) 0.0657(6) Uani 1 1 d . . . . .
H18 H 0.492475 0.955775 0.347300 0.079 Uiso 1 1 calc R . . . .
C19 C 0.46091(12) 0.78603(14) 0.36258(10) 0.0511(4) Uani 1 1 d . . . . .
H19 H 0.412616 0.801808 0.388802 0.061 Uiso 1 1 calc R . . . .
C20 C 0.26800(10) 0.49162(13) 0.35956(8) 0.0361(3) Uani 1 1 d . . . . .
C21 C 0.26173(11) 0.52636(14) 0.43222(9) 0.0412(4) Uani 1 1 d . . . . .
H21 H 0.303848 0.585710 0.459675 0.049 Uiso 1 1 calc R . . . .
C22 C 0.19407(11) 0.47463(16) 0.46492(9) 0.0478(4) Uani 1 1 d . . . . .
C23 C 0.18666(15) 0.5139(2) 0.54242(12) 0.0680(6) Uani 1 1 d . U . . .
C24 C 0.13261(12) 0.38755(16) 0.42524(11) 0.0554(5) Uani 1 1 d . . . . .
H24 H 0.085786 0.352797 0.447290 0.067 Uiso 1 1 calc R . . . .
C25 C 0.13991(12) 0.35187(16) 0.35380(11) 0.0536(4) Uani 1 1 d . . . . .
H25 H 0.098477 0.291674 0.326706 0.064 Uiso 1 1 calc R . . . .
C26 C 0.20722(11) 0.40318(14) 0.32125(10) 0.0453(4) Uani 1 1 d . . . . .
H26 H 0.211903 0.377541 0.272007 0.054 Uiso 1 1 calc R . . . .
C27 C 0.20583(11) 0.58860(14) 0.16072(9) 0.0443(4) Uani 1 1 d . . . . .
H27 H 0.173052 0.591214 0.200284 0.053 Uiso 1 1 calc R . . . .
C28 C 0.16039(12) 0.63066(16) 0.08740(9) 0.0521(4) Uani 1 1 d . . . . .
H28 H 0.096540 0.662664 0.077249 0.063 Uiso 1 1 calc R . . . .
C29 C 0.20607(12) 0.62700(16) 0.02877(9) 0.0521(4) Uani 1 1 d . . . . .
H29 H 0.173806 0.654876 -0.021622 0.063 Uiso 1 1 calc R . . . .

loop_
_atom_site_aniso_label
_atom_site_aniso_U_11
_atom_site_aniso_U_22
_atom_site_aniso_U_33
_atom_site_aniso_U_23
_atom_site_aniso_U_13
_atom_site_aniso_U_12
F1 0.052(2) 0.159(5) 0.074(3) 0.024(3) 0.0295(19) 0.006(2)
F1A 0.101(5) 0.106(4) 0.122(7) -0.018(4) 0.071(4) -0.037(4)
F2 0.116(3) 0.104(3) 0.089(4) -0.012(3) 0.065(3) 0.028(3)
F2A 0.175(8) 0.136(6) 0.112(7) -0.074(6) 0.096(6) -0.068(6)
F3 0.100(4) 0.268(14) 0.0381(19) 0.032(4) 0.024(2) 0.087(6)
F3A 0.112(3) 0.154(6) 0.067(4) 0.049(3) 0.046(3) 0.026(4)
F4 0.129(4) 0.126(3) 0.137(4) 0.024(3) 0.098(4) 0.025(3)
F4A 0.162(9) 0.34(2) 0.143(8) -0.137(10) 0.096(7) -0.088(11)
F5 0.189(6) 0.217(6) 0.070(2) 0.051(4) 0.058(3) 0.028(4)
F5A 0.195(11) 0.172(6) 0.182(9) 0.064(6) 0.125(8) -0.043(6)
F6 0.115(4) 0.258(10) 0.201(9) -0.088(7) 0.105(5) -0.103(6)
F6A 0.100(5) 0.205(11) 0.161(7) 0.069(8) 0.084(5) 0.048(6)
F7 0.088(3) 0.240(7) 0.0481(15) 0.017(3) 0.0049(17) 0.048(4)
F7A 0.132(7) 0.204(9) 0.094(6) -0.089(6) 0.082(5) -0.116(7)
F8 0.089(3) 0.191(5) 0.089(3) -0.019(3) 0.061(3) -0.053(3)
F8A 0.200(8) 0.142(4) 0.065(3) 0.028(3) 0.044(4) -0.028(5)
F9 0.169(4) 0.104(2) 0.0665(18) -0.0120(14) 0.055(2) 0.020(2)
F9A 0.103(5) 0.266(12) 0.080(4) 0.000(5) 0.050(3) 0.084(7)
O1 0.0602(7) 0.0344(6) 0.0696(8) -0.0030(6) 0.0179(6) 0.0039(5)
O2 0.0544(7) 0.0406(7) 0.0729(8) 0.0047(6) -0.0047(6) 0.0120(6)
O3 0.0537(7) 0.0456(7) 0.0613(7) -0.0123(6) 0.0321(6) -0.0044(5)
O4 0.0527(7) 0.0522(7) 0.0654(8) -0.0193(6) 0.0200(6) -0.0172(6)
N1 0.0375(6) 0.0368(7) 0.0340(6) -0.0032(5) 0.0086(5) 0.0062(5)
N2 0.0358(6) 0.0324(7) 0.0378(7) -0.0013(5) 0.0070(5) 0.0015(5)
C1 0.0573(12) 0.0964(17) 0.0475(11) 0.0070(12) 0.0173(9) 0.0054(12)
C2 0.0430(9) 0.0542(10) 0.0385(8) -0.0005(7) 0.0105(7) 0.0001(7)
C3 0.0338(8) 0.0452(9) 0.0433(9) -0.0006(7) 0.0104(7) 0.0012(7)
C4 0.0350(8) 0.0360(8) 0.0357(8) -0.0033(6) 0.0066(6) -0.0011(6)
C5 0.0360(8) 0.0322(8) 0.0358(8) -0.0041(6) 0.0087(6) 0.0036(6)
C6 0.0384(8) 0.0364(8) 0.0388(8) 0.0016(7) 0.0071(6) 0.0028(6)
C7 0.0358(8) 0.0320(8) 0.0451(9) -0.0001(7) 0.0124(7) 0.0001(6)
C8 0.0377(8) 0.0345(8) 0.0543(10) 0.0043(7) 0.0162(7) 0.0005(7)
C9 0.0741(14) 0.0518(12) 0.1054(17) 0.0094(12) -0.0102(12) 0.0246(11)
C10 0.0334(7) 0.0320(8) 0.0444(8) -0.0035(6) 0.0153(6) -0.0026(6)
C11 0.0433(9) 0.0324(8) 0.0461(9) -0.0029(7) 0.0173(7) -0.0027(7)
C12 0.1042(17) 0.0699(14) 0.0928(16) -0.0342(12) 0.0619(14) -0.0067(12)
C13 0.0373(8) 0.0367(8) 0.0377(8) 0.0001(6) 0.0025(6) -0.0029(6)
C14 0.0475(9) 0.0485(10) 0.0447(9) 0.0021(8) 0.0108(7) -0.0026(8)
C15 0.0507(10) 0.0732(13) 0.0486(10) 0.0135(9) 0.0058(8) -0.0131(9)
C16 0.0830(18) 0.123(2) 0.0769(17) 0.0177(17) 0.0375(14) -0.0237(17)
C17 0.0605(12) 0.0638(13) 0.0694(13) 0.0208(10) -0.0039(10) -0.0224(10)
C18 0.0646(12) 0.0383(10) 0.0790(14) 0.0053(9) -0.0060(11) -0.0081(9)
C19 0.0485(9) 0.0383(9) 0.0603(11) -0.0038(8) 0.0043(8) -0.0015(7)
C20 0.0326(7) 0.0355(8) 0.0393(8) 0.0008(6) 0.0084(6) 0.0045(6)
C21 0.0376(8) 0.0438(9) 0.0417(9) -0.0002(7) 0.0099(6) 0.0007(7)
C22 0.0402(9) 0.0568(11) 0.0477(9) 0.0090(8) 0.0140(7) 0.0046(8)
C23 0.0568(12) 0.1011(18) 0.0520(11) 0.0072(12) 0.0247(10) 0.0000(12)
C24 0.0426(9) 0.0593(11) 0.0656(12) 0.0164(9) 0.0169(8) -0.0028(8)
C25 0.0468(9) 0.0449(10) 0.0658(12) 0.0021(9) 0.0096(8) -0.0081(8)
C26 0.0436(9) 0.0413(9) 0.0495(9) -0.0039(7) 0.0100(7) -0.0012(7)
C27 0.0360(8) 0.0546(10) 0.0432(9) -0.0026(8) 0.0122(7) 0.0029(7)
C28 0.0371(8) 0.0687(12) 0.0474(10) 0.0006(8) 0.0062(7) 0.0135(8)
C29 0.0469(9) 0.0669(12) 0.0376(9) 0.0028(8) 0.0033(7) 0.0066(8)

loop_
_atom_type_symbol
_atom_type_description
_atom_type_scat_dispersion_real
_atom_type_scat_dispersion_imag
_atom_type_scat_source
C C 0.0033 0.0016 'International Tables Vol C Tables 4.2.6.8 and 6.1.1.4'
H H 0.0000 0.0000 'International Tables Vol C Tables 4.2.6.8 and 6.1.1.4'
F F 0.0171 0.0103 'International Tables Vol C Tables 4.2.6.8 and 6.1.1.4'
N N 0.0061 0.0033 'International Tables Vol C Tables 4.2.6.8 and 6.1.1.4'
O O 0.0106 0.0060 'International Tables Vol C Tables 4.2.6.8 and 6.1.1.4'

loop_
_geom_angle_atom_site_label_1
_geom_angle_atom_site_label_2
_geom_angle_atom_site_label_3
_geom_angle
_geom_angle_site_symmetry_1
_geom_angle_site_symmetry_3
_geom_angle_publ_flag
C1 F1A F3A 51.9(8) . . ?
C1 F3A F1A 44.6(5) . . ?
C8 O2 C9 115.87(14) . . ?
C11 O3 C12 116.11(14) . . ?
C4 N1 C5 120.60(11) . . ?
C10 N1 C4 123.42(12) . . ?
C10 N1 C5 115.86(11) . . ?
C5 N2 C6 111.13(11) . . ?
C13 N2 C5 112.25(11) . . ?
C13 N2 C6 116.82(11) . . ?
F1 C1 F2 94.6(7) . . ?
F1 C1 C2 110.4(5) . . ?
F1A C1 F3A 83.5(11) . . ?
F1A C1 C2 115.4(6) . . ?
F2 C1 C2 108.5(4) . . ?
F2A C1 F1A 114.7(9) . . ?
F2A C1 F3A 111.4(6) . . ?
F2A C1 C2 117.6(6) . . ?
F3 C1 F1 125.3(11) . . ?
F3 C1 F2 99.0(8) . . ?
F3 C1 C2 114.6(3) . . ?
F3A C1 C2 109.0(4) . . ?
C3 C2 C1 118.72(15) . . ?
C29 C2 C1 120.20(15) . . ?
C29 C2 C3 121.07(15) . . ?
C2 C3 H3 120.1 . . ?
C2 C3 C4 119.80(14) . . ?
C4 C3 H3 120.1 . . ?
C3 C4 N1 120.86(13) . . ?
C3 C4 C27 119.19(14) . . ?
C27 C4 N1 119.95(13) . . ?
N1 C5 H5 107.6 . . ?
N1 C5 C20 111.75(11) . . ?
N2 C5 N1 110.22(11) . . ?
N2 C5 H5 107.6 . . ?
N2 C5 C20 111.71(12) . . ?
C20 C5 H5 107.6 . . ?
N2 C6 H6A 108.8 . . ?
N2 C6 H6B 108.8 . . ?
N2 C6 C7 113.59(12) . . ?
H6A C6 H6B 107.7 . . ?
C7 C6 H6A 108.8 . . ?
C7 C6 H6B 108.8 . . ?
C8 C7 C6 118.56(13) . . ?
C10 C7 C6 120.79(13) . . ?
C10 C7 C8 120.50(14) . . ?
O1 C8 O2 122.63(14) . . ?
O1 C8 C7 126.70(15) . . ?
O2 C8 C7 110.61(13) . . ?
O2 C9 H9A 109.5 . . ?
O2 C9 H9B 109.5 . . ?
O2 C9 H9C 109.5 . . ?
H9A C9 H9B 109.5 . . ?
H9A C9 H9C 109.5 . . ?
H9B C9 H9C 109.5 . . ?
N1 C10 C11 116.48(13) . . ?
C7 C10 N1 121.43(13) . . ?
C7 C10 C11 121.74(13) . . ?
O3 C11 C10 111.42(13) . . ?
O4 C11 O3 126.21(14) . . ?
O4 C11 C10 122.35(14) . . ?
O3 C12 H12A 109.5 . . ?
O3 C12 H12B 109.5 . . ?
O3 C12 H12C 109.5 . . ?
H12A C12 H12B 109.5 . . ?
H12A C12 H12C 109.5 . . ?
H12B C12 H12C 109.5 . . ?
C14 C13 N2 123.15(14) . . ?
C14 C13 C19 119.02(15) . . ?
C19 C13 N2 117.82(14) . . ?
C13 C14 H14 120.0 . . ?
C13 C14 C15 119.93(17) . . ?
C15 C14 H14 120.0 . . ?
C14 C15 C16 118.9(2) . . ?
C17 C15 C14 120.80(19) . . ?
C17 C15 C16 120.1(2) . . ?
F4 C16 C15 114.6(2) . . ?
F4A C16 F5A 106.3(9) . . ?
F4A C16 F6A 118.3(9) . . ?
F4A C16 C15 111.6(5) . . ?
F5 C16 F4 99.4(5) . . ?
F5 C16 C15 111.8(5) . . ?
F5A C16 C15 108.4(6) . . ?
F6 C16 F4 106.0(5) . . ?
F6 C16 F5 107.9(6) . . ?
F6 C16 C15 115.8(4) . . ?
F6A C16 F5A 100.9(6) . . ?
F6A C16 C15 110.3(4) . . ?
C15 C17 H17 120.4 . . ?
C15 C17 C18 119.30(18) . . ?
C18 C17 H17 120.4 . . ?
C17 C18 H18 119.8 . . ?
C17 C18 C19 120.49(19) . . ?
C19 C18 H18 119.8 . . ?
C13 C19 H19 119.8 . . ?
C18 C19 C13 120.45(18) . . ?
C18 C19 H19 119.8 . . ?
C21 C20 C5 118.99(13) . . ?
C26 C20 C5 121.90(13) . . ?
C26 C20 C21 118.89(14) . . ?
C20 C21 H21 119.9 . . ?
C20 C21 C22 120.23(15) . . ?
C22 C21 H21 119.9 . . ?
C21 C22 C23 119.87(17) . . ?
C24 C22 C21 120.16(16) . . ?
C24 C22 C23 119.96(16) . . ?
F7 C23 F9 99.8(4) . . ?
F7 C23 C22 114.5(3) . . ?
F7A C23 F8A 100.3(5) . . ?
F7A C23 F9A 116.5(6) . . ?
F7A C23 C22 117.4(3) . . ?
F8 C23 F7 109.9(3) . . ?
F8 C23 F9 103.2(3) . . ?
F8 C23 C22 117.0(3) . . ?
F8A C23 C22 107.0(3) . . ?
F9 C23 C22 110.43(19) . . ?
F9A C23 F8A 101.2(5) . . ?
F9A C23 C22 111.8(3) . . ?
C22 C24 H24 120.2 . . ?
C25 C24 C22 119.58(16) . . ?
C25 C24 H24 120.2 . . ?
C24 C25 H25 119.8 . . ?
C24 C25 C26 120.30(16) . . ?
C26 C25 H25 119.8 . . ?
C20 C26 H26 119.6 . . ?
C25 C26 C20 120.81(16) . . ?
C25 C26 H26 119.6 . . ?
C4 C27 H27 120.1 . . ?
C28 C27 C4 119.83(15) . . ?
C28 C27 H27 120.1 . . ?
C27 C28 H28 119.4 . . ?
C29 C28 C27 121.22(15) . . ?
C29 C28 H28 119.4 . . ?
C2 C29 C28 118.84(15) . . ?
C2 C29 H29 120.6 . . ?
C28 C29 H29 120.6 . . ?

loop_
_geom_bond_atom_site_label_1
_geom_bond_atom_site_label_2
_geom_bond_distance
_geom_bond_site_symmetry_2
_geom_bond_publ_flag
F1 C1 1.385(9) . ?
F1A F3A 1.75(2) . ?
F1A C1 1.235(10) . ?
F2 C1 1.403(8) . ?
F2A C1 1.209(9) . ?
F3 C1 1.308(5) . ?
F3A C1 1.385(6) . ?
F4 C16 1.382(5) . ?
F4A C16 1.188(9) . ?
F5 C16 1.318(7) . ?
F5A C16 1.361(9) . ?
F6 C16 1.262(6) . ?
F6A C16 1.252(7) . ?
F7 C23 1.273(4) . ?
F7A C23 1.205(6) . ?
F8 C23 1.266(4) . ?
F8A C23 1.426(5) . ?
F9 C23 1.406(4) . ?
F9A C23 1.262(6) . ?
O1 C8 1.2117(19) . ?
O2 C8 1.3448(19) . ?
O2 C9 1.446(2) . ?
O3 C11 1.3167(18) . ?
O3 C12 1.448(2) . ?
O4 C11 1.2031(18) . ?
N1 C4 1.4170(18) . ?
N1 C5 1.4810(18) . ?
N1 C10 1.3820(18) . ?
N2 C5 1.4602(17) . ?
N2 C6 1.4660(18) . ?
N2 C13 1.4376(19) . ?
C1 C2 1.491(3) . ?
C2 C3 1.389(2) . ?
C2 C29 1.376(2) . ?
C3 H3 0.9500 . ?
C3 C4 1.391(2) . ?
C4 C27 1.392(2) . ?
C5 H5 1.0000 . ?
C5 C20 1.525(2) . ?
C6 H6A 0.9900 . ?
C6 H6B 0.9900 . ?
C6 C7 1.508(2) . ?
C7 C8 1.471(2) . ?
C7 C10 1.356(2) . ?
C9 H9A 0.9800 . ?
C9 H9B 0.9800 . ?
C9 H9C 0.9800 . ?
C10 C11 1.509(2) . ?
C12 H12A 0.9800 . ?
C12 H12B 0.9800 . ?
C12 H12C 0.9800 . ?
C13 C14 1.387(2) . ?
C13 C19 1.388(2) . ?
C14 H14 0.9500 . ?
C14 C15 1.390(2) . ?
C15 C16 1.503(3) . ?
C15 C17 1.377(3) . ?
C17 H17 0.9500 . ?
C17 C18 1.378(3) . ?
C18 H18 0.9500 . ?
C18 C19 1.384(2) . ?
C19 H19 0.9500 . ?
C20 C21 1.388(2) . ?
C20 C26 1.386(2) . ?
C21 H21 0.9500 . ?
C21 C22 1.389(2) . ?
C22 C23 1.491(3) . ?
C22 C24 1.388(2) . ?
C24 H24 0.9500 . ?
C24 C25 1.375(3) . ?
C25 H25 0.9500 . ?
C25 C26 1.382(2) . ?
C26 H26 0.9500 . ?
C27 H27 0.9500 . ?
C27 C28 1.384(2) . ?
C28 H28 0.9500 . ?
C28 C29 1.380(2) . ?
C29 H29 0.9500 . ?

loop_
_geom_torsion_atom_site_label_1
_geom_torsion_atom_site_label_2
_geom_torsion_atom_site_label_3
_geom_torsion_atom_site_label_4
_geom_torsion
_geom_torsion_site_symmetry_1
_geom_torsion_site_symmetry_2
_geom_torsion_site_symmetry_3
_geom_torsion_site_symmetry_4
_geom_torsion_publ_flag
F1 C1 C2 C3 -43.9(6) . . . . ?
F1 C1 C2 C29 136.0(5) . . . . ?
F1A F3A C1 F2A -114.0(8) . . . . ?
F1A F3A C1 C2 114.7(6) . . . . ?
F1A C1 C2 C3 -58.3(8) . . . . ?
F1A C1 C2 C29 121.6(8) . . . . ?
F2 C1 C2 C3 58.5(5) . . . . ?
F2 C1 C2 C29 -121.6(5) . . . . ?
F2A C1 C2 C3 82.2(12) . . . . ?
F2A C1 C2 C29 -98.0(12) . . . . ?
F3 C1 C2 C3 168.0(13) . . . . ?
F3 C1 C2 C29 -12.1(13) . . . . ?
F3A F1A C1 F2A 110.5(9) . . . . ?
F3A F1A C1 C2 -107.9(9) . . . . ?
F3A C1 C2 C3 -150.0(6) . . . . ?
F3A C1 C2 C29 29.9(7) . . . . ?
N1 C4 C27 C28 -179.54(15) . . . . ?
N1 C5 C20 C21 170.14(12) . . . . ?
N1 C5 C20 C26 -15.27(18) . . . . ?
N1 C10 C11 O3 120.41(14) . . . . ?
N1 C10 C11 O4 -58.3(2) . . . . ?
N2 C5 C20 C21 46.12(17) . . . . ?
N2 C5 C20 C26 -139.29(14) . . . . ?
N2 C6 C7 C8 178.32(12) . . . . ?
N2 C6 C7 C10 -6.1(2) . . . . ?
N2 C13 C14 C15 179.18(14) . . . . ?
N2 C13 C19 C18 -179.30(14) . . . . ?
C1 C2 C3 C4 -178.10(17) . . . . ?
C1 C2 C29 C28 179.94(19) . . . . ?
C2 C3 C4 N1 178.29(14) . . . . ?
C2 C3 C4 C27 -2.6(2) . . . . ?
C3 C2 C29 C28 -0.2(3) . . . . ?
C3 C4 C27 C28 1.3(2) . . . . ?
C4 N1 C5 N2 -128.53(13) . . . . ?
C4 N1 C5 C20 106.62(14) . . . . ?
C4 N1 C10 C7 162.22(14) . . . . ?
C4 N1 C10 C11 -24.44(19) . . . . ?
C4 C27 C28 C29 0.5(3) . . . . ?
C5 N1 C4 C3 140.10(14) . . . . ?
C5 N1 C4 C27 -39.0(2) . . . . ?
C5 N1 C10 C7 -13.86(19) . . . . ?
C5 N1 C10 C11 159.49(12) . . . . ?
C5 N2 C6 C7 39.59(16) . . . . ?
C5 N2 C13 C14 -97.38(16) . . . . ?
C5 N2 C13 C19 81.49(16) . . . . ?
C5 C20 C21 C22 173.43(13) . . . . ?
C5 C20 C26 C25 -173.21(14) . . . . ?
C6 N2 C5 N1 -60.05(15) . . . . ?
C6 N2 C5 C20 64.83(14) . . . . ?
C6 N2 C13 C14 32.66(19) . . . . ?
C6 N2 C13 C19 -148.47(13) . . . . ?
C6 C7 C8 O1 163.32(15) . . . . ?
C6 C7 C8 O2 -13.84(19) . . . . ?
C6 C7 C10 N1 -7.3(2) . . . . ?
C6 C7 C10 C11 179.68(13) . . . . ?
C7 C10 C11 O3 -66.27(18) . . . . ?
C7 C10 C11 O4 115.00(18) . . . . ?
C8 C7 C10 N1 168.13(13) . . . . ?
C8 C7 C10 C11 -4.9(2) . . . . ?
C9 O2 C8 O1 3.7(2) . . . . ?
C9 O2 C8 C7 -178.97(15) . . . . ?
C10 N1 C4 C3 -35.8(2) . . . . ?
C10 N1 C4 C27 145.06(15) . . . . ?
C10 N1 C5 N2 47.67(16) . . . . ?
C10 N1 C5 C20 -77.19(15) . . . . ?
C10 C7 C8 O1 -12.3(2) . . . . ?
C10 C7 C8 O2 170.59(13) . . . . ?
C12 O3 C11 O4 -11.1(3) . . . . ?
C12 O3 C11 C10 170.21(15) . . . . ?
C13 N2 C5 N1 72.86(15) . . . . ?
C13 N2 C5 C20 -162.26(12) . . . . ?
C13 N2 C6 C7 -90.98(15) . . . . ?
C13 C14 C15 C16 -175.94(19) . . . . ?
C13 C14 C15 C17 0.1(3) . . . . ?
C14 C13 C19 C18 -0.4(2) . . . . ?
C14 C15 C16 F4 -12.5(6) . . . . ?
C14 C15 C16 F4A 63.3(13) . . . . ?
C14 C15 C16 F5 99.5(6) . . . . ?
C14 C15 C16 F5A 180.0(7) . . . . ?
C14 C15 C16 F6 -136.4(8) . . . . ?
C14 C15 C16 F6A -70.4(10) . . . . ?
C14 C15 C17 C18 -0.6(3) . . . . ?
C15 C17 C18 C19 0.5(3) . . . . ?
C16 C15 C17 C18 175.5(2) . . . . ?
C17 C15 C16 F4 171.4(5) . . . . ?
C17 C15 C16 F4A -112.8(13) . . . . ?
C17 C15 C16 F5 -76.6(6) . . . . ?
C17 C15 C16 F5A 3.9(8) . . . . ?
C17 C15 C16 F6 47.5(9) . . . . ?
C17 C15 C16 F6A 113.5(10) . . . . ?
C17 C18 C19 C13 0.0(3) . . . . ?
C19 C13 C14 C15 0.3(2) . . . . ?
C20 C21 C22 C23 -178.95(16) . . . . ?
C20 C21 C22 C24 0.3(2) . . . . ?
C21 C20 C26 C25 1.4(2) . . . . ?
C21 C22 C23 F7 -61.0(5) . . . . ?
C21 C22 C23 F7A -18.6(8) . . . . ?
C21 C22 C23 F8 168.3(4) . . . . ?
C21 C22 C23 F8A -130.2(5) . . . . ?
C21 C22 C23 F9 50.7(4) . . . . ?
C21 C22 C23 F9A 119.8(7) . . . . ?
C21 C22 C24 C25 0.8(2) . . . . ?
C22 C24 C25 C26 -0.7(3) . . . . ?
C23 C22 C24 C25 179.98(17) . . . . ?
C24 C22 C23 F7 119.8(4) . . . . ?
C24 C22 C23 F7A 162.2(8) . . . . ?
C24 C22 C23 F8 -11.0(5) . . . . ?
C24 C22 C23 F8A 50.6(5) . . . . ?
C24 C22 C23 F9 -128.5(3) . . . . ?
C24 C22 C23 F9A -59.4(7) . . . . ?
C24 C25 C26 C20 -0.4(2) . . . . ?
C26 C20 C21 C22 -1.3(2) . . . . ?
C27 C28 C29 C2 -1.1(3) . . . . ?
C29 C2 C3 C4 2.0(2) . . . . ?
